data_7215956
loop_
_publ_author_name
'Bhattacharya, Biswajit'
'Saha, Debraj'
'Maity, Dilip Kumar'
'Dey, Rajdip'
'Ghoshal, Debajyoti'

_publ_section_title
;
 Syntheses, X-ray structures, gas adsorption and luminescent properties of
 three coordination polymers of Zn(ii) dicarboxylates mixed with a linear,
 neutral, and rigid N,N&#x2032;-donor ligand
;
_journal_issue 22
_journal_name_full CrystEngComm
_journal_page_first 4783
_journal_paper_doi 10.1039/c3ce42441c
_journal_volume 16
_journal_year 2014
_chemical_formula_sum 'C28 H18 N8 O9 Zn2'
_chemical_formula_weight 741.24
_chemical_name_systematic
;
 ?
;
_space_group_IT_number 2
_symmetry_cell_setting triclinic
_symmetry_space_group_name_Hall '-P 1'
_symmetry_space_group_name_H-M 'P -1'
_atom_sites_solution_hydrogens geom
_atom_sites_solution_primary direct
_atom_sites_solution_secondary difmap
_audit_creation_method SHELXL-97
_cell_angle_alpha 109.415(2)
_cell_angle_beta 95.197(2)
_cell_angle_gamma 97.024(2)
_cell_formula_units_Z 2
_cell_length_a 10.9188(4)
_cell_length_b 11.5059(4)
_cell_length_c 13.0695(4)
_cell_measurement_reflns_used 250
_cell_measurement_temperature 298(2)
_cell_measurement_theta_max 27.57
_cell_measurement_theta_min 1.67
_cell_volume 1521.76(9)
_computing_cell_refinement 'SMART APEX II'
_computing_data_collection 'SMART APEX II (Bruker,2010)'
_computing_data_reduction 'SAINT (Bruker,2000)'
_computing_molecular_graphics 'Ortep-3v2 for windows (Farrugia, 1997)'
_computing_publication_material 'PLATON (Spek, 2008)'
_computing_structure_refinement 'SHELXL-97 (Sheldrick, 2008)'
_computing_structure_solution 'SHELXS-97 (Sheldrick, 2008)'
_diffrn_ambient_temperature 298(2)
_diffrn_measured_fraction_theta_full 0.993
_diffrn_measured_fraction_theta_max 0.993
_diffrn_measurement_device_type 'CCD area detector'
_diffrn_measurement_method 'phi and omega scans'
_diffrn_radiation_monochromator graphite
_diffrn_radiation_source 'fine-focus sealed tube'
_diffrn_radiation_type MoK\a
_diffrn_radiation_wavelength 0.71073
_diffrn_reflns_av_R_equivalents 0.0356
_diffrn_reflns_av_unetI/netI 0.0303
_diffrn_reflns_limit_h_max 14
_diffrn_reflns_limit_h_min -14
_diffrn_reflns_limit_k_max 14
_diffrn_reflns_limit_k_min -14
_diffrn_reflns_limit_l_max 16
_diffrn_reflns_limit_l_min -17
_diffrn_reflns_number 25709
_diffrn_reflns_theta_full 27.57
_diffrn_reflns_theta_max 27.57
_diffrn_reflns_theta_min 1.67
_exptl_absorpt_coefficient_mu 1.643
_exptl_absorpt_correction_T_max 0.9648
_exptl_absorpt_correction_T_min 0.8257
_exptl_absorpt_correction_type multi-scan
_exptl_absorpt_process_details
;
'XPREP' - A PROGRAM DATA PREPARATION & RECIPROCAL 
SPACE EXPLORATION,
Bruker Analytical X-ray Systems, 1997
;
_exptl_crystal_colour orange
_exptl_crystal_density_diffrn 1.618
_exptl_crystal_density_method 'not measured'
_exptl_crystal_description block
_exptl_crystal_F_000 748
_exptl_crystal_size_max 0.20
_exptl_crystal_size_mid 0.10
_exptl_crystal_size_min 0.10
_refine_diff_density_max 0.998
_refine_diff_density_min -0.953
_refine_diff_density_rms 0.091
_refine_ls_extinction_method none
_refine_ls_goodness_of_fit_ref 1.046
_refine_ls_hydrogen_treatment noref
_refine_ls_matrix_type full
_refine_ls_number_parameters 471
_refine_ls_number_reflns 6979
_refine_ls_number_restraints 0
_refine_ls_restrained_S_all 1.046
_refine_ls_R_factor_all 0.0535
_refine_ls_R_factor_gt 0.0433
_refine_ls_shift/su_max 0.001
_refine_ls_shift/su_mean 0.000
_refine_ls_structure_factor_coef Fsqd
_refine_ls_weighting_details 'calc w=1/[\s^2^(Fo^2^)+(0.0602P)^2^+1.5347P] where P=(Fo^2^+2Fc^2^)/3'
_refine_ls_weighting_scheme calc
_refine_ls_wR_factor_gt 0.1143
_refine_ls_wR_factor_ref 0.1209
_reflns_number_gt 5710
_reflns_number_total 6979
_reflns_threshold_expression >2\s(I)
_cod_data_source_file c3ce42441c.txt
_cod_data_source_block DG3
_cod_depositor_comments
;
The following automatic conversions were performed:

'_symmetry_cell_setting' value 'Triclinic' changed to 'triclinic'
according to
/usr/data/users/saulius/crontab/automatic-downloads/rss-feeds/RSC/lib/dictionaries/cif_core.dic
dictionary named 'cif_core.dic' version 2.4.2 from 2011-04-26.

Automatic conversion script
Id: cif_fix_values 2281 2013-09-26 08:29:07Z andrius 
;
_cod_original_sg_symbol_H-M P-1
_cod_database_code 7215956

loop_
_symmetry_equiv_pos_as_xyz
'x, y, z'
'-x, -y, -z'

loop_
_atom_site_label
_atom_site_type_symbol
_atom_site_fract_x
_atom_site_fract_y
_atom_site_fract_z
_atom_site_U_iso_or_equiv
_atom_site_adp_type
_atom_site_occupancy
_atom_site_symmetry_multiplicity
_atom_site_calc_flag
_atom_site_refinement_flags
C1 C 0.4112(3) 0.1152(3) 0.7465(3) 0.0473(7) Uani 1 1 d .
C5 C -0.0111(3) -0.3712(5) 0.9361(4) 0.0628(11) Uani 1 1 d .
C6 C -0.0006(4) -0.4540(6) 1.0027(6) 0.111(2) Uani 1 1 d .
H6 H 0.0080 -0.4047 1.0764 0.133 Uiso 1 1 calc R
C7 C 0.5185(3) 0.5154(3) 0.5520(3) 0.0450(7) Uani 1 1 d .
H7 H 0.5346 0.5997 0.5949 0.054 Uiso 1 1 calc R
C8 C 0.5363(3) 0.4221(3) 0.6055(3) 0.0424(7) Uani 1 1 d .
C9 C 0.6536(3) 0.3142(3) 0.9648(3) 0.0453(7) Uani 1 1 d .
H9 H 0.6380 0.2278 0.9310 0.054 Uiso 1 1 calc R
C10 C 0.6933(3) 0.3628(3) 1.0753(3) 0.0447(7) Uani 1 1 d .
H10 H 0.7054 0.3109 1.1155 0.054 Uiso 1 1 calc R
C11 C 0.7150(3) 0.4907(3) 1.1251(2) 0.0390(6) Uani 1 1 d .
C12 C 0.6970(3) 0.5653(3) 1.0633(3) 0.0490(8) Uani 1 1 d .
H12 H 0.7119 0.6519 1.0953 0.059 Uiso 1 1 calc R
C13 C 0.6568(3) 0.5084(3) 0.9536(3) 0.0457(7) Uani 1 1 d .
H13 H 0.6431 0.5583 0.9119 0.055 Uiso 1 1 calc R
C14 C 0.7877(3) 0.5466(3) 1.4078(3) 0.0447(7) Uani 1 1 d .
C15 C 0.8187(3) 0.4707(3) 1.4644(3) 0.0518(8) Uani 1 1 d .
H15 H 0.8088 0.3846 1.4298 0.062 Uiso 1 1 calc R
C16 C 0.8649(3) 0.5258(3) 1.5740(3) 0.0474(7) Uani 1 1 d .
H16 H 0.8869 0.4749 1.6127 0.057 Uiso 1 1 calc R
C17 C 0.8454(3) 0.7203(3) 1.5715(3) 0.0509(8) Uani 1 1 d .
H17 H 0.8527 0.8057 1.6086 0.061 Uiso 1 1 calc R
C18 C 0.8000(3) 0.6736(3) 1.4616(3) 0.0503(8) Uani 1 1 d .
H18 H 0.7781 0.7262 1.4247 0.060 Uiso 1 1 calc R
C19 C -0.2962(3) -0.2352(3) 0.8378(3) 0.0481(7) Uani 1 1 d .
H19 H -0.3127 -0.3201 0.7968 0.058 Uiso 1 1 calc R
C20 C -0.3915(3) -0.1777(4) 0.8844(4) 0.0652(11) Uani 1 1 d .
H20 H -0.4709 -0.2229 0.8748 0.078 Uiso 1 1 calc R
C21 C -0.3664(4) -0.0519(4) 0.9453(3) 0.0583(10) Uani 1 1 d .
C22 C -0.2497(4) 0.0121(4) 0.9562(3) 0.0567(9) Uani 1 1 d .
H22 H -0.2312 0.0973 0.9957 0.068 Uiso 1 1 calc R
C23 C -0.1610(3) -0.0512(3) 0.9081(3) 0.0467(7) Uani 1 1 d .
H23 H -0.0813 -0.0071 0.9164 0.056 Uiso 1 1 calc R
C24 C 0.7354(10) 0.1827(12) 0.5744(7) 0.089(4) Uani 0.50 1 d P
C24A C 0.6877(6) 0.1013(6) 0.5900(6) 0.0427(14) Uani 0.50 1 d P
C25 C 0.8267(12) 0.1162(14) 0.5276(7) 0.100(5) Uani 0.50 1 d P
C25A C 0.7799(7) 0.0412(6) 0.5416(7) 0.0486(17) Uani 0.50 1 d P
C26 C 0.9081(3) 0.0989(3) 0.5824(3) 0.0565(9) Uani 1 1 d .
C27 C 0.9303(6) 0.2199(7) 0.6536(6) 0.0507(16) Uani 0.50 1 d P
C27A C 0.9064(8) 0.1273(9) 0.7045(6) 0.066(2) Uani 0.50 1 d P
C28 C 0.8312(5) 0.2729(5) 0.6975(5) 0.0396(13) Uani 0.50 1 d P
C28A C 0.8105(7) 0.1877(8) 0.7424(6) 0.0569(18) Uani 0.50 1 d P
N1 N 0.6360(2) 0.3843(2) 0.90331(19) 0.0357(5) Uani 1 1 d .
N2 N 0.7641(3) 0.5517(3) 1.2389(2) 0.0459(6) Uani 1 1 d .
N3 N 0.7371(3) 0.4874(3) 1.2945(2) 0.0500(7) Uani 1 1 d .
N4 N 0.8795(2) 0.6487(2) 1.6273(2) 0.0415(6) Uani 1 1 d .
N5 N -0.1814(2) -0.1735(2) 0.84954(19) 0.0345(5) Uani 1 1 d .
N6 N -0.4559(4) 0.0350(3) 1.0067(3) 0.0696(10) Uani 1 1 d .
N7 N 1.0133(3) 0.0433(3) 0.5404(3) 0.0762(11) Uani 1 1 d .
N8 N 0.7185(2) 0.2165(2) 0.6728(2) 0.0391(5) Uani 1 1 d .
O1 O 0.4087(2) 0.2170(2) 0.7299(2) 0.0629(7) Uani 1 1 d .
O2 O 0.5067(2) 0.0743(2) 0.7619(2) 0.0633(7) Uani 1 1 d .
O1W O 0.3822(7) 0.1360(6) 0.3550(5) 0.173(3) Uani 1 1 d G
H1WA H 0.4031 0.1512 0.4230 0.259 Uiso 1 1 d G
H1WB H 0.3907 0.0616 0.3191 0.259 Uiso 1 1 d G
O5 O -0.0514(3) -0.4225(3) 0.8355(3) 0.0690(8) Uani 1 1 d .
O6 O 0.0209(3) -0.2593(3) 0.9796(3) 0.0832(9) Uani 1 1 d .
O7 O 0.5139(3) 0.3091(2) 0.5531(2) 0.0634(7) Uani 1 1 d .
O8 O 0.5751(2) 0.4634(2) 0.70705(19) 0.0507(6) Uani 1 1 d .
Zn1 Zn 0.57508(3) 0.30221(3) 0.73547(3) 0.03334(10) Uani 1 1 d .
Zn2 Zn -0.04095(3) -0.26868(3) 0.79043(3) 0.03629(11) Uani 1 1 d .
C3 C 0.2692(3) -0.0604(3) 0.7597(3) 0.0496(8) Uani 1 1 d .
C2 C 0.2862(3) 0.0489(4) 0.7506(3) 0.0540(8) Uani 1 1 d .
C4 C 0.1451(3) -0.1253(3) 0.7661(3) 0.0546(9) Uani 1 1 d .
O3 O 0.1404(3) -0.2283(3) 0.7772(3) 0.0778(9) Uani 1 1 d .
O4 O 0.0515(3) -0.0782(3) 0.7626(4) 0.1130(16) Uani 1 1 d .
H3 H 0.343(5) -0.101(4) 0.763(4) 0.088(15) Uiso 1 1 d .
H2 H 0.217(5) 0.099(5) 0.743(5) 0.12(2) Uiso 1 1 d .

loop_
_atom_site_aniso_label
_atom_site_aniso_U_11
_atom_site_aniso_U_22
_atom_site_aniso_U_33
_atom_site_aniso_U_23
_atom_site_aniso_U_13
_atom_site_aniso_U_12
C1 0.0498(18) 0.0473(17) 0.0389(17) 0.0104(14) 0.0105(14) -0.0043(14)
C5 0.0366(17) 0.088(3) 0.090(3) 0.066(3) 0.0085(18) 0.0087(18)
C6 0.050(2) 0.156(6) 0.196(6) 0.153(6) 0.017(3) 0.018(3)
C7 0.0478(17) 0.0437(16) 0.0500(18) 0.0261(15) 0.0012(14) 0.0076(13)
C8 0.0385(15) 0.0475(17) 0.0488(18) 0.0277(15) 0.0025(13) 0.0067(13)
C9 0.0615(19) 0.0340(14) 0.0395(17) 0.0143(13) -0.0006(14) 0.0058(13)
C10 0.0567(18) 0.0427(16) 0.0363(16) 0.0187(13) -0.0009(14) 0.0054(14)
C11 0.0359(14) 0.0460(16) 0.0332(15) 0.0110(12) 0.0072(11) 0.0059(12)
C12 0.068(2) 0.0368(15) 0.0401(17) 0.0094(13) 0.0092(15) 0.0114(15)
C13 0.066(2) 0.0377(15) 0.0386(16) 0.0172(13) 0.0115(15) 0.0145(14)
C14 0.0444(16) 0.0523(18) 0.0327(15) 0.0086(13) 0.0100(13) 0.0047(14)
C15 0.067(2) 0.0449(17) 0.0413(18) 0.0093(15) 0.0102(16) 0.0132(16)
C16 0.0580(19) 0.0470(17) 0.0377(16) 0.0135(14) 0.0063(14) 0.0141(15)
C17 0.066(2) 0.0420(17) 0.0432(18) 0.0123(14) 0.0056(16) 0.0105(15)
C18 0.061(2) 0.0526(19) 0.0412(18) 0.0212(15) 0.0053(15) 0.0118(16)
C19 0.0456(17) 0.0475(17) 0.055(2) 0.0226(15) 0.0128(15) 0.0043(14)
C20 0.0406(18) 0.097(3) 0.079(3) 0.052(3) 0.0236(18) 0.0143(19)
C21 0.077(3) 0.077(3) 0.0414(18) 0.0309(18) 0.0249(17) 0.046(2)
C22 0.066(2) 0.057(2) 0.0438(19) 0.0077(16) 0.0044(16) 0.0276(18)
C23 0.0481(17) 0.0407(16) 0.0443(17) 0.0067(14) -0.0012(14) 0.0097(13)
C24 0.100(7) 0.147(10) 0.037(4) 0.029(5) 0.014(4) 0.084(8)
C24A 0.041(3) 0.034(3) 0.046(4) 0.004(3) 0.013(3) 0.005(2)
C25 0.111(9) 0.174(13) 0.025(4) 0.020(6) 0.017(5) 0.095(9)
C25A 0.061(4) 0.038(3) 0.046(4) 0.009(3) 0.022(3) 0.009(3)
C26 0.0521(19) 0.053(2) 0.063(2) 0.0111(17) 0.0272(18) 0.0132(16)
C27 0.038(3) 0.051(4) 0.055(4) 0.006(3) 0.017(3) 0.010(3)
C27A 0.065(5) 0.091(6) 0.047(4) 0.020(4) 0.015(4) 0.034(4)
C28 0.033(3) 0.035(3) 0.045(3) 0.005(2) 0.010(2) 0.006(2)
C28A 0.057(4) 0.077(5) 0.041(4) 0.018(4) 0.012(3) 0.029(4)
N1 0.0426(12) 0.0356(12) 0.0319(12) 0.0142(10) 0.0075(10) 0.0089(10)
N2 0.0511(15) 0.0506(15) 0.0339(13) 0.0114(12) 0.0071(11) 0.0093(12)
N3 0.0537(16) 0.0560(16) 0.0370(14) 0.0133(13) 0.0068(12) 0.0042(13)
N4 0.0442(13) 0.0440(14) 0.0355(13) 0.0110(11) 0.0081(11) 0.0104(11)
N5 0.0383(12) 0.0363(12) 0.0310(12) 0.0135(10) 0.0062(10) 0.0075(10)
N6 0.085(2) 0.059(2) 0.061(2) 0.0335(17) -0.0167(18) -0.0163(16)
N7 0.060(2) 0.069(2) 0.082(3) -0.0043(17) 0.0270(19) 0.0197(18)
N8 0.0456(13) 0.0362(12) 0.0386(13) 0.0130(11) 0.0157(11) 0.0115(10)
O1 0.0539(14) 0.0564(15) 0.0801(19) 0.0310(14) 0.0094(13) -0.0053(12)
O2 0.0516(14) 0.0560(15) 0.0777(19) 0.0196(14) 0.0132(13) -0.0016(12)
O1W 0.187(5) 0.147(5) 0.125(4) -0.034(3) -0.045(4) 0.087(4)
O5 0.0635(17) 0.0576(16) 0.094(2) 0.0402(16) 0.0067(16) 0.0057(13)
O6 0.081(2) 0.085(2) 0.095(2) 0.051(2) 0.0022(18) 0.0089(18)
O7 0.0882(19) 0.0463(14) 0.0568(16) 0.0253(12) -0.0130(14) 0.0110(13)
O8 0.0680(15) 0.0451(12) 0.0431(13) 0.0240(10) -0.0015(11) 0.0063(11)
Zn1 0.03830(18) 0.03284(17) 0.03303(18) 0.01463(14) 0.00938(13) 0.00892(13)
Zn2 0.03640(18) 0.03900(19) 0.03725(19) 0.01627(15) 0.00894(14) 0.00878(14)
C3 0.0438(17) 0.060(2) 0.0429(18) 0.0202(16) 0.0050(14) -0.0074(15)
C2 0.0474(18) 0.0519(19) 0.059(2) 0.0176(17) 0.0111(16) -0.0024(15)
C4 0.053(2) 0.058(2) 0.0410(18) 0.0094(15) 0.0108(15) -0.0172(16)
O3 0.0692(18) 0.085(2) 0.083(2) 0.0546(18) -0.0131(15) -0.0260(15)
O4 0.0536(17) 0.0601(18) 0.201(4) 0.010(2) 0.052(2) -0.0040(14)

loop_
_atom_type_symbol
_atom_type_description
_atom_type_scat_dispersion_real
_atom_type_scat_dispersion_imag
_atom_type_scat_source
C C 0.0033 0.0016 'International Tables Vol C Tables 4.2.6.8 and 6.1.1.4'
H H 0.0000 0.0000 'International Tables Vol C Tables 4.2.6.8 and 6.1.1.4'
N N 0.0061 0.0033 'International Tables Vol C Tables 4.2.6.8 and 6.1.1.4'
O O 0.0106 0.0060 'International Tables Vol C Tables 4.2.6.8 and 6.1.1.4'
Zn Zn 0.2839 1.4301 'International Tables Vol C Tables 4.2.6.8 and 6.1.1.4'

loop_
_geom_angle_atom_site_label_1
_geom_angle_atom_site_label_2
_geom_angle_atom_site_label_3
_geom_angle
_geom_angle_site_symmetry_1
_geom_angle_site_symmetry_3
O2 C1 O1 124.0(3) . .
O2 C1 C2 121.5(3) . .
O1 C1 C2 114.4(3) . .
O6 C5 O5 122.8(4) . .
O6 C5 C6 119.6(5) . .
O5 C5 C6 117.6(5) . .
O6 C5 Zn2 71.4(2) . .
O5 C5 Zn2 51.42(17) . .
C6 C5 Zn2 169.0(5) . .
C6 C6 C5 143.5(11) 2_547 .
C7 C7 C8 122.9(4) 2_666 .
O7 C8 O8 121.4(3) . .
O7 C8 C7 121.4(3) . .
O8 C8 C7 117.2(3) . .
O7 C8 Zn1 70.81(17) . .
O8 C8 Zn1 50.63(14) . .
C7 C8 Zn1 167.7(3) . .
N1 C9 C10 123.4(3) . .
C9 C10 C11 118.1(3) . .
C10 C11 C12 119.6(3) . .
C10 C11 N2 122.8(3) . .
C12 C11 N2 117.5(3) . .
C13 C12 C11 118.1(3) . .
N1 C13 C12 123.2(3) . .
C15 C14 C18 119.9(3) . .
C15 C14 N3 117.2(3) . .
C18 C14 N3 122.8(3) . .
C14 C15 C16 118.0(3) . .
N4 C16 C15 123.1(3) . .
N4 C17 C18 123.0(3) . .
C17 C18 C14 118.0(3) . .
N5 C19 C20 122.3(3) . .
C21 C20 C19 118.6(4) . .
C22 C21 C20 119.3(3) . .
C22 C21 N6 111.7(3) . .
C20 C21 N6 129.1(4) . .
C23 C22 C21 118.5(4) . .
N5 C23 C22 123.8(3) . .
C24A C24 N8 71.7(7) . .
C24A C24 C25 91.8(11) . .
N8 C24 C25 127.2(7) . .
C24A C24 C25A 54.3(6) . .
N8 C24 C25A 107.9(7) . .
C25 C24 C25A 37.5(7) . .
C24A C24 C28 105.5(7) . .
N8 C24 C28 46.7(4) . .
C25 C24 C28 95.4(8) . .
C25A C24 C28 104.4(5) . .
C24 C24A C25A 85.0(7) . .
C24 C24A N8 59.2(5) . .
C25A C24A N8 120.0(6) . .
C24 C24A C25 50.5(7) . .
C25A C24A C25 34.5(5) . .
N8 C24A C25 95.2(6) . .
C25A C25 C26 82.0(10) . .
C25A C25 C24 86.9(11) . .
C26 C25 C24 120.8(7) . .
C25A C25 C24A 49.2(7) . .
C26 C25 C24A 107.2(8) . .
C24 C25 C24A 37.7(7) . .
C25A C25 C27 110.1(8) . .
C26 C25 C27 47.5(5) . .
C24 C25 C27 84.3(7) . .
C24A C25 C27 97.2(5) . .
C25 C25A C24A 96.3(8) . .
C25 C25A C26 53.2(7) . .
C24A C25A C26 118.4(6) . .
C25 C25A C24 55.6(8) . .
C24A C25A C24 40.7(5) . .
C26 C25A C24 90.6(6) . .
C25 C26 C27 93.5(8) . .
C25 C26 C25A 44.7(8) . .
C27 C26 C25A 117.7(4) . .
C25 C26 N7 123.7(5) . .
C27 C26 N7 118.1(4) . .
C25A C26 N7 123.6(4) . .
C25 C26 C27A 121.4(6) . .
C27 C26 C27A 59.6(5) . .
C25A C26 C27A 99.8(5) . .
N7 C26 C27A 114.8(4) . .
C26 C27 C28 118.8(6) . .
C26 C27 C27A 65.4(5) . .
C28 C27 C27A 88.9(5) . .
C26 C27 C25 39.0(4) . .
C28 C27 C25 91.4(5) . .
C27A C27 C25 90.1(7) . .
C26 C27 C28A 93.1(5) . .
C28 C27 C28A 43.3(4) . .
C27A C27 C28A 45.6(4) . .
C25 C27 C28A 90.8(5) . .
C28A C27A C27 85.5(6) . .
C28A C27A C26 112.9(6) . .
C27 C27A C26 55.0(4) . .
C28A C27A C28 41.1(4) . .
C27 C27A C28 44.3(4) . .
C26 C27A C28 84.1(4) . .
N8 C28 C28A 67.4(5) . .
N8 C28 C27 123.6(5) . .
C28A C28 C27 90.3(6) . .
N8 C28 C24 45.5(4) . .
C28A C28 C24 93.5(6) . .
C27 C28 C24 88.5(5) . .
N8 C28 C27A 96.0(4) . .
C28A C28 C27A 43.5(4) . .
C27 C28 C27A 46.8(4) . .
C24 C28 C27A 91.9(5) . .
C28 C28A C27A 95.4(6) . .
C28 C28A N8 55.3(4) . .
C27A C28A N8 123.2(6) . .
C28 C28A C27 46.5(4) . .
C27A C28A C27 48.9(5) . .
N8 C28A C27 87.9(4) . .
C9 N1 C13 117.5(3) . .
C9 N1 Zn1 120.8(2) . .
C13 N1 Zn1 121.7(2) . .
N3 N2 C11 112.6(3) . .
N2 N3 C14 113.0(3) . .
C17 N4 C16 117.9(3) . .
C17 N4 Zn2 119.5(2) . 1_666
C16 N4 Zn2 122.6(2) . 1_666
C19 N5 C23 117.4(3) . .
C19 N5 Zn2 120.0(2) . .
C23 N5 Zn2 122.5(2) . .
N6 N6 C21 101.1(5) 2_457 .
N7 N7 C26 114.1(5) 2_756 .
C24 N8 C28 87.8(7) . .
C24 N8 C24A 49.2(6) . .
C28 N8 C24A 120.3(4) . .
C24 N8 C28A 113.7(5) . .
C28 N8 C28A 57.3(4) . .
C24A N8 C28A 99.5(5) . .
C24 N8 Zn1 125.7(4) . .
C28 N8 Zn1 121.8(3) . .
C24A N8 Zn1 117.2(3) . .
C28A N8 Zn1 120.6(3) . .
C1 O1 Zn1 111.7(2) . .
C5 O5 Zn2 99.7(2) . .
C5 O6 Zn2 80.9(3) . .
C8 O7 Zn1 80.77(19) . .
C8 O8 Zn1 100.29(19) . .
O1 Zn1 O8 112.95(11) . .
O1 Zn1 N8 124.89(11) . .
O8 Zn1 N8 110.60(10) . .
O1 Zn1 N1 102.87(11) . .
O8 Zn1 N1 95.86(9) . .
N8 Zn1 N1 104.57(10) . .
O1 Zn1 O7 89.11(11) . .
O8 Zn1 O7 57.50(9) . .
N8 Zn1 O7 87.02(10) . .
N1 Zn1 O7 153.36(9) . .
O1 Zn1 C8 101.72(11) . .
O8 Zn1 C8 29.09(10) . .
N8 Zn1 C8 100.16(10) . .
N1 Zn1 C8 124.94(10) . .
O7 Zn1 C8 28.41(9) . .
O3 Zn2 O5 104.32(12) . .
O3 Zn2 N5 137.74(12) . .
O5 Zn2 N5 108.05(11) . .
O3 Zn2 N4 101.99(11) . 1_444
O5 Zn2 N4 99.78(12) . 1_444
N5 Zn2 N4 98.55(9) . 1_444
O3 Zn2 O4 56.11(11) . .
O5 Zn2 O4 158.96(13) . .
N5 Zn2 O4 86.62(10) . .
N4 Zn2 O4 92.60(14) 1_444 .
O3 Zn2 O6 89.00(11) . .
O5 Zn2 O6 56.68(12) . .
N5 Zn2 O6 86.71(10) . .
N4 Zn2 O6 156.14(11) 1_444 .
O4 Zn2 O6 111.00(14) . .
O3 Zn2 C4 28.13(13) . .
O5 Zn2 C4 131.96(13) . .
N5 Zn2 C4 112.44(11) . .
N4 Zn2 C4 98.71(11) 1_444 .
O4 Zn2 C4 27.99(11) . .
O6 Zn2 C4 100.73(12) . .
O3 Zn2 C5 97.37(11) . .
O5 Zn2 C5 28.90(14) . .
N5 Zn2 C5 98.00(11) . .
N4 Zn2 C5 128.59(14) 1_444 .
O4 Zn2 C5 136.71(16) . .
O6 Zn2 C5 27.78(13) . .
C4 Zn2 C5 118.74(12) . .
C2 C3 C4 123.2(4) . .
C3 C2 C1 123.2(4) . .
O4 C4 O3 120.8(3) . .
O4 C4 C3 121.5(4) . .
O3 C4 C3 117.6(4) . .
O4 C4 Zn2 70.7(2) . .
O3 C4 Zn2 50.17(19) . .
C3 C4 Zn2 167.5(3) . .
C4 O3 Zn2 101.7(3) . .
C4 O4 Zn2 81.3(2) . .

loop_
_geom_bond_atom_site_label_1
_geom_bond_atom_site_label_2
_geom_bond_distance
_geom_bond_site_symmetry_2
C1 O2 1.223(4) .
C1 O1 1.262(4) .
C1 C2 1.494(4) .
C5 O6 1.213(6) .
C5 O5 1.260(5) .
C5 C6 1.495(5) .
C5 Zn2 2.569(4) .
C6 C6 1.040(10) 2_547
C7 C7 1.295(7) 2_666
C7 C8 1.486(4) .
C8 O7 1.232(4) .
C8 O8 1.263(4) .
C8 Zn1 2.557(3) .
C9 N1 1.332(4) .
C9 C10 1.370(4) .
C10 C11 1.377(4) .
C11 C12 1.379(4) .
C11 N2 1.435(4) .
C12 C13 1.367(5) .
C13 N1 1.339(4) .
C14 C15 1.372(5) .
C14 C18 1.378(5) .
C14 N3 1.432(4) .
C15 C16 1.376(5) .
C16 N4 1.334(4) .
C17 N4 1.332(4) .
C17 C18 1.375(5) .
C19 N5 1.332(4) .
C19 C20 1.381(5) .
C20 C21 1.379(6) .
C21 C22 1.362(6) .
C21 N6 1.564(5) .
C22 C23 1.358(5) .
C23 N5 1.338(4) .
C24 C24A 1.102(14) .
C24 N8 1.252(8) .
C24 C25 1.392(11) .
C24 C25A 1.684(12) .
C24 C28 1.755(12) .
C24A C25A 1.373(9) .
C24A N8 1.383(7) .
C24A C25 1.803(14) .
C25 C25A 1.027(15) .
C25 C26 1.169(10) .
C25 C27 1.855(14) .
C25A C26 1.445(9) .
C26 C27 1.370(8) .
C26 N7 1.446(4) .
C26 C27A 1.521(8) .
C27 C28 1.383(8) .
C27 C27A 1.443(11) .
C27 C28A 1.908(10) .
C27A C28A 1.367(10) .
C27A C28 1.979(10) .
C28 N8 1.278(6) .
C28 C28A 1.308(10) .
C28A N8 1.435(7) .
N1 Zn1 2.086(2) .
N2 N3 1.227(4) .
N4 Zn2 2.078(3) 1_666
N5 Zn2 2.052(2) .
N6 N6 1.137(6) 2_457
N7 N7 1.169(7) 2_756
N8 Zn1 2.042(2) .
O1 Zn1 1.939(2) .
O5 Zn2 2.037(3) .
O6 Zn2 2.466(3) .
O7 Zn1 2.446(3) .
O8 Zn1 2.009(2) .
Zn2 O3 2.014(3) .
Zn2 N4 2.078(3) 1_444
Zn2 O4 2.452(4) .
Zn2 C4 2.568(3) .
C3 C2 1.295(5) .
C3 C4 1.488(4) .
C4 O4 1.219(5) .
C4 O3 1.236(5) .
